data_2210104
loop_
_publ_author_name
'Bhattacharyya, Kinkini'
'Kar, Tanusree'
'Bocelli, Gabriele'
'Banerjee, Sukdeb'
'Mondal, Nirup Bikash'

_publ_section_title
;
 Farnesiaside, a new diterpene glycoside
;
_journal_coeditor_code BT2140
_journal_issue 9
_journal_name_full 'Acta Crystallographica Section E'
_journal_page_first o4007
_journal_page_last o4009
_journal_paper_doi 10.1107/S1600536806031722
_journal_volume 62
_journal_year 2006
_chemical_formula_moiety 'C26 H38 O10'
_chemical_formula_sum 'C26 H38 O10'
_chemical_formula_weight 510.56
_chemical_melting_point 384.1(10)
_chemical_name_common Farnasiaside
_chemical_name_systematic
;
 (1S,3aR,5aR,6S,6aR,7S,9R,11aS,11bR,11cS)-7-
 (beta-D-glucopyranosyloxy)dodecahydro-1,6-
 dihydroxy-3a,11b-dimethyl-8-methylene-1H-
 6a,9-Methanocyclohept[2,3]indeno[4,5-c]
 furan-3(3aH)-one
;
_space_group_IT_number 4
_symmetry_cell_setting monoclinic
_symmetry_space_group_name_Hall 'P 2yb'
_symmetry_space_group_name_H-M 'P 1 21 1'
_atom_sites_solution_hydrogens geom
_atom_sites_solution_primary direct
_atom_sites_solution_secondary difmap
_audit_creation_method SHELXL-97
_cell_angle_alpha 90.00
_cell_angle_beta 114.82(3)
_cell_angle_gamma 90.00
_cell_formula_units_Z 2
_cell_length_a 11.691(2)
_cell_length_b 9.336(3)
_cell_length_c 12.370(2)
_cell_measurement_reflns_used 44
_cell_measurement_temperature 293(2)
_cell_measurement_theta_max 20.1
_cell_measurement_theta_min 11.4
_cell_volume 1225.4(6)
_computing_cell_refinement
;
AED Software
;
_computing_data_collection
;
AED Software (Belletti <i>et al.</i>,  1993)
;
_computing_data_reduction
;
AED Software
;
_computing_molecular_graphics 'ORTEP-3 (Farrugia, 1997)'
_computing_publication_material SHELXL-97
_computing_structure_refinement 'SHELXL-97 (Sheldrick, 1997)'
_computing_structure_solution 'SIR2004 (Burla <i>et al.</i>,  2005)'
_diffrn_ambient_temperature 293(2)
_diffrn_measured_fraction_theta_full 0.998
_diffrn_measured_fraction_theta_max 0.998
_diffrn_measurement_device_type 'Siemens AED diffractometer'
_diffrn_measurement_method '\q - 2\q scans'
_diffrn_radiation_monochromator graphite
_diffrn_radiation_source 'fine-focus sealed tube'
_diffrn_radiation_type CuK\a
_diffrn_radiation_wavelength 1.54178
_diffrn_reflns_av_R_equivalents 0.0380
_diffrn_reflns_av_sigmaI/netI 0.0111
_diffrn_reflns_limit_h_max 11
_diffrn_reflns_limit_h_min -14
_diffrn_reflns_limit_k_max 11
_diffrn_reflns_limit_k_min -5
_diffrn_reflns_limit_l_max 15
_diffrn_reflns_limit_l_min -14
_diffrn_reflns_number 2585
_diffrn_reflns_theta_full 70.08
_diffrn_reflns_theta_max 70.08
_diffrn_reflns_theta_min 3.94
_diffrn_standards_decay_% 0
_diffrn_standards_interval_count 100
_diffrn_standards_number 1
_exptl_absorpt_coefficient_mu 0.882
_exptl_absorpt_correction_type none
_exptl_crystal_colour 'pale yellow'
_exptl_crystal_density_diffrn 1.384
_exptl_crystal_density_method 'not measured'
_exptl_crystal_description prism
_exptl_crystal_F_000 548
_exptl_crystal_size_max 0.21
_exptl_crystal_size_mid 0.16
_exptl_crystal_size_min 0.13
_refine_diff_density_max 0.214
_refine_diff_density_min -0.174
_refine_ls_extinction_coef 0.0058(7)
_refine_ls_extinction_expression Fc^*^=kFc[1+0.001xFc^2^\l^3^/sin(2\q)]^-1/4^
_refine_ls_extinction_method SHELXL97
_refine_ls_goodness_of_fit_ref 1.037
_refine_ls_hydrogen_treatment constr
_refine_ls_matrix_type full
_refine_ls_number_parameters 372
_refine_ls_number_reflns 2511
_refine_ls_number_restraints 1
_refine_ls_restrained_S_all 1.036
_refine_ls_R_factor_all 0.0304
_refine_ls_R_factor_gt 0.0298
_refine_ls_shift/su_max 0.004
_refine_ls_shift/su_mean 0.000
_refine_ls_structure_factor_coef Fsqd
_refine_ls_weighting_details 'calc w=1/[\s^2^(Fo^2^)+(0.0669P)^2^+0.1111P] where P=(Fo^2^+2Fc^2^)/3'
_refine_ls_weighting_scheme calc
_refine_ls_wR_factor_gt 0.0847
_refine_ls_wR_factor_ref 0.0853
_reflns_number_gt 2446
_reflns_number_total 2483
_reflns_threshold_expression I>2\s(I)
_cod_data_source_file bt2140.cif
_cod_data_source_block I
_cod_depositor_comments
;
The following automatic conversions were performed:
'_symmetry_cell_setting' value 'Monoclinic' changed to 'monoclinic'
according to '/home/saulius/struct/CIF-dictionaries/cif_core.dic'
dictionary named 'cif_core.dic' version 2.4.1 from 2010-06-29.

Automatic conversion script
Id: cif_fix_enum 1527 2010-12-29 10:47:43Z saulius 

The following automatic conversions were performed:

'_chemical_melting_point' value '110-112/%' was changed to
'384.1(10)' - it was converted from degrees Celsius(C) to Kelvins(K),
the average value was taken and precision was estimated.

Automatic conversion script
Id: cif_fix_values 1646 2011-03-28 12:23:43Z adriana 

The following automatic conversions were performed:

'_chemical_melting_point' value '110-112/%' was changed to
'384.1(10)' - it was converted from degrees Celsius(C) to Kelvins(K),
the average value was taken and precision was
estimated.

'_symmetry_cell_setting' value 'Monoclinic' changed to
'monoclinic' according to
/home/saulius/struct/CIF-dictionaries/cif_core.dic dictionary named
'cif_core.dic' version 2.4.1 from 2010-06-29.

Automatic conversion script
Id: cif_fix_values 1715 2011-07-08 13:25:40Z adriana 
;
_cod_original_sg_symbol_H-M 'P 21'
_cod_database_code 2210104
_cod_database_fobs_code 2210104

loop_
_symmetry_equiv_pos_as_xyz
'x, y, z'
'-x, y+1/2, -z'

loop_
_atom_site_type_symbol
_atom_site_label
_atom_site_fract_x
_atom_site_fract_y
_atom_site_fract_z
_atom_site_U_iso_or_equiv
_atom_site_adp_type
_atom_site_calc_flag
_atom_site_refinement_flags
_atom_site_occupancy
C C1 0.84069(19) 0.3137(2) 0.04432(17) 0.0307(4) Uani d . 1
C C2 0.8089(2) 0.4429(3) 0.1017(2) 0.0452(6) Uani d . 1
C C3 0.9290(2) 0.5194(3) 0.1817(2) 0.0449(6) Uani d . 1
C C4 1.0024(2) 0.4252(2) 0.29099(18) 0.0335(4) Uani d . 1
C C5 0.99885(17) 0.2623(2) 0.26492(16) 0.0256(4) Uani d . 1
C C6 1.13382(18) 0.2133(3) 0.34700(18) 0.0327(4) Uani d . 1
C C7 0.72650(18) 0.2144(2) -0.02009(16) 0.0286(4) Uani d . 1
C C8 0.75578(16) 0.0788(2) 0.05580(15) 0.0238(4) Uani d . 1
C C9 0.90080(17) 0.0645(2) 0.10313(15) 0.0241(4) Uani d . 1
C C10 0.95464(17) 0.2194(2) 0.13098(15) 0.0246(4) Uani d . 1
C C11 0.95394(18) -0.0563(2) 0.19622(17) 0.0309(4) Uani d . 1
C C12 0.8875(2) -0.0747(2) 0.27903(17) 0.0346(4) Uani d . 1
C C13 0.74353(19) -0.0568(3) 0.21344(17) 0.0327(4) Uani d . 1
C C14 0.71415(18) 0.0930(2) 0.15894(17) 0.0293(4) Uani d . 1
C C15 0.69608(17) -0.0667(2) -0.00044(15) 0.0251(4) Uani d . 1
C C16 0.68443(18) -0.1478(2) 0.10209(17) 0.0299(4) Uani d . 1
C C17 0.6225(2) -0.2691(3) 0.0914(2) 0.0412(5) Uani d . 1
C C18 1.1411(2) 0.4599(3) 0.3412(2) 0.0418(5) Uani d . 1
C C19 0.9584(3) 0.4550(4) 0.3893(2) 0.0546(6) Uani d . 1
C C20 1.0647(2) 0.2346(3) 0.09394(18) 0.0368(5) Uani d . 1
C C21 0.56711(18) -0.1102(2) -0.20594(16) 0.0263(4) Uani d . 1
C C22 0.54675(18) -0.3324(2) -0.30547(17) 0.0280(4) Uani d . 1
C C23 0.42753(18) -0.2829(2) -0.41210(17) 0.0293(4) Uani d . 1
C C24 0.43031(18) -0.1204(2) -0.42344(17) 0.0277(4) Uani d . 1
C C25 0.45274(18) -0.0452(2) -0.30748(17) 0.0285(4) Uani d . 1
C C26 0.5528(2) -0.4942(2) -0.2830(2) 0.0365(5) Uani d . 1
O O1 1.21256(14) 0.3422(2) 0.36876(15) 0.0427(4) Uani d . 1
O O2 1.14018(15) 0.1622(2) 0.45396(13) 0.0437(4) Uani d . 1
O O3 1.1867(2) 0.5792(3) 0.3562(2) 0.0725(7) Uani d . 1
O O4 0.71632(16) 0.19158(19) -0.13861(12) 0.0406(4) Uani d . 1
O O5 0.57420(12) -0.04957(16) -0.10035(11) 0.0282(3) Uani d . 1
O O6 0.55316(14) -0.26130(16) -0.20032(12) 0.0315(3) Uani d . 1
O O7 0.67420(15) -0.54557(19) -0.26418(14) 0.0400(3) Uani d . 1
O O8 0.42630(14) -0.34697(18) -0.51700(13) 0.0391(4) Uani d . 1
O O9 0.31556(14) -0.0664(2) -0.51304(12) 0.0397(4) Uani d . 1
O O10 0.47394(17) 0.10494(17) -0.31335(13) 0.0392(4) Uani d . 1
H H1 0.8652 0.3511 -0.0169 0.048(8) Uiso calc R 1
H H2A 0.7548 0.5079 0.0403 0.063(10) Uiso calc R 1
H H2B 0.7640 0.4119 0.1480 0.055(9) Uiso calc R 1
H H3A 0.9087 0.6106 0.2071 0.097(14) Uiso calc R 1
H H3B 0.9801 0.5378 0.1385 0.051(8) Uiso calc R 1
H H5 0.9411 0.2176 0.2938 0.027(6) Uiso calc R 1
H H6 1.1623 0.1399 0.3073 0.032(6) Uiso calc R 1
H H7 0.6495 0.2593 -0.0231 0.035(6) Uiso calc R 1
H H9 0.9159 0.0333 0.0346 0.025(5) Uiso calc R 1
H H11A 0.9483 -0.1459 0.1546 0.039(7) Uiso calc R 1
H H11B 1.0425 -0.0374 0.2445 0.038(7) Uiso calc R 1
H H12A 0.9203 -0.0045 0.3426 0.037(7) Uiso calc R 1
H H12B 0.9063 -0.1691 0.3149 0.035(6) Uiso calc R 1
H H13 0.7027 -0.0735 0.2672 0.040(7) Uiso calc R 1
H H14A 0.7625 0.1658 0.2157 0.025(5) Uiso calc R 1
H H14B 0.6251 0.1150 0.1294 0.044(7) Uiso calc R 1
H H15 0.7533 -0.1183 -0.0263 0.019(5) Uiso calc R 1
H H17A 0.6119 -0.3063 0.1564 0.074(11) Uiso calc R 1
H H17B 0.5895 -0.3174 0.0190 0.044(7) Uiso calc R 1
H H19A 0.8690 0.4407 0.3586 0.075(10) Uiso calc R 1
H H19B 0.9783 0.5521 0.4162 0.092(13) Uiso calc R 1
H H19C 1.0004 0.3908 0.4548 0.082(12) Uiso calc R 1
H H20A 1.1250 0.1598 0.1304 0.046(8) Uiso calc R 1
H H20B 1.1045 0.3261 0.1195 0.048(8) Uiso calc R 1
H H20C 1.0331 0.2275 0.0089 0.048(8) Uiso calc R 1
H H21 0.6438 -0.0883 -0.2165 0.022(5) Uiso calc R 1
H H22 0.6204 -0.3043 -0.3192 0.017(5) Uiso calc R 1
H H23 0.3525 -0.3119 -0.4012 0.033(6) Uiso calc R 1
H H24 0.4992 -0.0954 -0.4453 0.023(5) Uiso calc R 1
H H25 0.3786 -0.0586 -0.2908 0.031(6) Uiso calc R 1
H H26A 0.5368 -0.5142 -0.2137 0.044(8) Uiso calc R 1
H H26B 0.4888 -0.5423 -0.3511 0.051(8) Uiso calc R 1
H H2O 1.1993 0.1062 0.4827 0.061(10) Uiso calc R 1
H H4O 0.6500 0.1502 -0.1783 0.054(9) Uiso calc R 1
H H7O 0.6917 -0.6158 -0.2204 0.073(11) Uiso calc R 1
H H8O 0.3538 -0.3687 -0.5619 0.054(9) Uiso calc R 1
H H9O 0.3155 -0.0780 -0.5788 0.052(8) Uiso calc R 1
H H10O 0.4914 0.1210 -0.3698 0.054(9) Uiso calc R 1

loop_
_atom_site_aniso_label
_atom_site_aniso_U_11
_atom_site_aniso_U_22
_atom_site_aniso_U_33
_atom_site_aniso_U_12
_atom_site_aniso_U_13
_atom_site_aniso_U_23
C1 0.0379(9) 0.0206(9) 0.0254(9) -0.0029(8) 0.0053(8) 0.0015(8)
C2 0.0470(12) 0.0224(10) 0.0439(11) 0.0074(10) -0.0031(10) -0.0034(10)
C3 0.0550(14) 0.0199(10) 0.0410(11) 0.0005(10) 0.0018(10) -0.0039(10)
C4 0.0382(10) 0.0268(10) 0.0296(9) -0.0021(9) 0.0085(8) -0.0054(8)
C5 0.0269(9) 0.0262(10) 0.0228(8) -0.0016(7) 0.0097(7) -0.0010(7)
C6 0.0305(9) 0.0339(11) 0.0301(9) -0.0008(8) 0.0091(8) -0.0016(8)
C7 0.0319(9) 0.0227(10) 0.0248(9) -0.0011(8) 0.0055(7) 0.0018(8)
C8 0.0266(8) 0.0206(9) 0.0224(8) -0.0009(7) 0.0085(7) -0.0008(7)
C9 0.0278(8) 0.0210(9) 0.0229(8) -0.0002(7) 0.0100(7) -0.0022(7)
C10 0.0296(8) 0.0203(9) 0.0226(8) -0.0018(7) 0.0096(7) -0.0004(7)
C11 0.0326(9) 0.0208(9) 0.0332(9) 0.0032(8) 0.0077(8) 0.0017(8)
C12 0.0443(11) 0.0270(10) 0.0240(8) -0.0015(9) 0.0060(8) 0.0049(8)
C13 0.0412(10) 0.0331(11) 0.0255(8) -0.0042(9) 0.0155(8) 0.0027(9)
C14 0.0287(9) 0.0312(10) 0.0276(9) -0.0006(8) 0.0116(7) -0.0037(8)
C15 0.0274(8) 0.0228(9) 0.0222(8) -0.0026(7) 0.0075(7) -0.0013(7)
C16 0.0317(9) 0.0269(10) 0.0289(9) -0.0024(8) 0.0106(8) 0.0030(8)
C17 0.0424(11) 0.0362(12) 0.0410(11) -0.0096(10) 0.0136(9) 0.0058(10)
C18 0.0422(12) 0.0345(12) 0.0370(10) -0.0087(10) 0.0052(9) -0.0067(10)
C19 0.0702(16) 0.0498(15) 0.0472(13) 0.0053(14) 0.0279(12) -0.0157(13)
C20 0.0409(10) 0.0404(12) 0.0338(10) -0.0098(10) 0.0204(9) -0.0048(10)
C21 0.0304(9) 0.0218(9) 0.0260(9) -0.0051(7) 0.0112(7) -0.0030(7)
C22 0.0311(8) 0.0210(9) 0.0307(9) -0.0035(8) 0.0119(7) -0.0027(8)
C23 0.0290(9) 0.0266(10) 0.0308(10) -0.0036(8) 0.0110(7) -0.0071(8)
C24 0.0283(8) 0.0266(10) 0.0240(9) 0.0024(7) 0.0070(7) -0.0009(8)
C25 0.0334(9) 0.0229(9) 0.0280(9) -0.0006(8) 0.0116(7) -0.0031(8)
C26 0.0425(11) 0.0236(10) 0.0427(11) -0.0029(9) 0.0172(9) -0.0014(9)
O1 0.0305(7) 0.0411(9) 0.0481(9) -0.0068(7) 0.0081(6) -0.0039(7)
O2 0.0432(8) 0.0516(11) 0.0287(7) 0.0082(8) 0.0077(6) 0.0100(7)
O3 0.0576(12) 0.0420(11) 0.0850(16) -0.0213(10) -0.0024(11) -0.0066(11)
O4 0.0567(9) 0.0328(8) 0.0232(7) -0.0135(7) 0.0079(6) 0.0010(6)
O5 0.0277(6) 0.0301(7) 0.0234(6) -0.0016(6) 0.0072(5) -0.0053(6)
O6 0.0417(8) 0.0218(7) 0.0276(7) -0.0032(6) 0.0114(6) -0.0012(5)
O7 0.0464(8) 0.0283(8) 0.0431(8) 0.0072(7) 0.0168(7) 0.0111(7)
O8 0.0401(8) 0.0377(9) 0.0339(7) -0.0006(7) 0.0102(6) -0.0127(7)
O9 0.0384(7) 0.0438(9) 0.0267(7) 0.0114(7) 0.0037(6) -0.0017(7)
O10 0.0594(9) 0.0230(7) 0.0315(7) 0.0019(7) 0.0154(7) -0.0029(6)

loop_
_atom_type_symbol
_atom_type_description
_atom_type_scat_dispersion_real
_atom_type_scat_dispersion_imag
_atom_type_scat_source
O O 0.0492 0.0322 'International Tables Vol C Tables 4.2.6.8 and 6.1.1.4'
C C 0.0181 0.0091 'International Tables Vol C Tables 4.2.6.8 and 6.1.1.4'
H H 0.0000 0.0000 'International Tables Vol C Tables 4.2.6.8 and 6.1.1.4'

loop_
_geom_angle_atom_site_label_1
_geom_angle_atom_site_label_2
_geom_angle_atom_site_label_3
_geom_angle
_geom_angle_publ_flag
C2 C1 C7 112.88(18) ?
C2 C1 C10 115.23(16) ?
C7 C1 C10 108.41(16) ?
C2 C1 H1 106.6 ?
C7 C1 H1 106.6 ?
C10 C1 H1 106.6 ?
C3 C2 C1 109.7(2) ?
C3 C2 H2A 109.7 ?
C1 C2 H2A 109.7 ?
C3 C2 H2B 109.7 ?
C1 C2 H2B 109.7 ?
H2A C2 H2B 108.2 ?
C2 C3 C4 109.1(2) ?
C2 C3 H3A 109.9 ?
C4 C3 H3A 109.9 ?
C2 C3 H3B 109.9 ?
C4 C3 H3B 109.9 ?
H3A C3 H3B 108.3 ?
C18 C4 C19 107.19(19) ?
C18 C4 C3 110.3(2) ?
C19 C4 C3 110.2(2) ?
C18 C4 C5 103.08(18) ?
C19 C4 C5 110.7(2) ?
C3 C4 C5 114.94(17) ?
C6 C5 C4 102.87(16) ?
C6 C5 C10 114.34(15) ?
C4 C5 C10 116.01(16) ?
C6 C5 H5 107.7 ?
C4 C5 H5 107.7 ?
C10 C5 H5 107.7 ?
O2 C6 O1 109.29(17) ?
O2 C6 C5 111.22(16) ?
O1 C6 C5 105.45(17) ?
O2 C6 H6 110.3 ?
O1 C6 H6 110.3 ?
C5 C6 H6 110.3 ?
O4 C7 C8 113.96(16) ?
O4 C7 C1 107.39(16) ?
C8 C7 C1 104.98(14) ?
O4 C7 H7 110.1 ?
C8 C7 H7 110.1 ?
C1 C7 H7 110.1 ?
C7 C8 C9 103.34(15) ?
C7 C8 C14 111.61(16) ?
C9 C8 C14 111.60(14) ?
C7 C8 C15 120.49(14) ?
C9 C8 C15 108.01(15) ?
C14 C8 C15 101.91(15) ?
C11 C9 C8 112.23(15) ?
C11 C9 C10 120.99(15) ?
C8 C9 C10 106.29(14) ?
C11 C9 H9 105.4 ?
C8 C9 H9 105.4 ?
C10 C9 H9 105.4 ?
C20 C10 C9 109.26(16) ?
C20 C10 C5 110.15(15) ?
C9 C10 C5 113.25(15) ?
C20 C10 C1 108.53(16) ?
C9 C10 C1 102.68(14) ?
C5 C10 C1 112.64(15) ?
C12 C11 C9 114.97(16) ?
C12 C11 H11A 108.5 ?
C9 C11 H11A 108.5 ?
C12 C11 H11B 108.5 ?
C9 C11 H11B 108.5 ?
H11A C11 H11B 107.5 ?
C11 C12 C13 112.59(15) ?
C11 C12 H12A 109.1 ?
C13 C12 H12A 109.1 ?
C11 C12 H12B 109.1 ?
C13 C12 H12B 109.1 ?
H12A C12 H12B 107.8 ?
C16 C13 C14 100.35(15) ?
C16 C13 C12 113.49(18) ?
C14 C13 C12 108.97(17) ?
C16 C13 H13 111.2 ?
C14 C13 H13 111.2 ?
C12 C13 H13 111.2 ?
C13 C14 C8 101.23(15) ?
C13 C14 H14A 111.5 ?
C8 C14 H14A 111.5 ?
C13 C14 H14B 111.5 ?
C8 C14 H14B 111.5 ?
H14A C14 H14B 109.3 ?
O5 C15 C16 111.28(15) ?
O5 C15 C8 112.44(16) ?
C16 C15 C8 103.95(14) ?
O5 C15 H15 109.7 ?
C16 C15 H15 109.7 ?
C8 C15 H15 109.7 ?
C17 C16 C13 126.4(2) y
C17 C16 C15 125.24(19) y
C13 C16 C15 108.09(17) ?
C16 C17 H17A 120.0 ?
C16 C17 H17B 120.0 ?
H17A C17 H17B 120.0 ?
O3 C18 O1 121.9(2) y
O3 C18 C4 125.9(2) y
O1 C18 C4 112.2(2) ?
C4 C19 H19A 109.5 ?
C4 C19 H19B 109.5 ?
H19A C19 H19B 109.5 ?
C4 C19 H19C 109.5 ?
H19A C19 H19C 109.5 ?
H19B C19 H19C 109.5 ?
C10 C20 H20A 109.5 ?
C10 C20 H20B 109.5 ?
H20A C20 H20B 109.5 ?
C10 C20 H20C 109.5 ?
H20A C20 H20C 109.5 ?
H20B C20 H20C 109.5 ?
O5 C21 O6 108.62(16) ?
O5 C21 C25 107.28(15) ?
O6 C21 C25 110.82(16) ?
O5 C21 H21 110.0 ?
O6 C21 H21 110.0 ?
C25 C21 H21 110.0 ?
O6 C22 C26 108.12(17) ?
O6 C22 C23 108.87(16) ?
C26 C22 C23 114.12(17) ?
O6 C22 H22 108.5 ?
C26 C22 H22 108.5 ?
C23 C22 H22 108.5 ?
O8 C23 C24 109.05(17) ?
O8 C23 C22 108.38(16) ?
C24 C23 C22 109.37(16) ?
O8 C23 H23 110.0 ?
C24 C23 H23 110.0 ?
C22 C23 H23 110.0 ?
O9 C24 C25 107.68(16) ?
O9 C24 C23 111.96(17) ?
C25 C24 C23 112.04(17) ?
O9 C24 H24 108.3 ?
C25 C24 H24 108.3 ?
C23 C24 H24 108.3 ?
O10 C25 C24 111.74(17) ?
O10 C25 C21 108.73(16) ?
C24 C25 C21 109.77(16) ?
O10 C25 H25 108.9 ?
C24 C25 H25 108.9 ?
C21 C25 H25 108.9 ?
O7 C26 C22 109.25(18) ?
O7 C26 H26A 109.8 ?
C22 C26 H26A 109.8 ?
O7 C26 H26B 109.8 ?
C22 C26 H26B 109.8 ?
H26A C26 H26B 108.3 ?
C18 O1 C6 110.53(16) y
C6 O2 H2O 109.5 ?
C7 O4 H4O 109.5 ?
C21 O5 C15 113.86(15) ?
C21 O6 C22 112.16(15) ?
C26 O7 H7O 109.5 ?
C23 O8 H8O 109.5 ?
C24 O9 H9O 109.5 ?
C25 O10 H10O 109.5 ?

loop_
_geom_bond_atom_site_label_1
_geom_bond_atom_site_label_2
_geom_bond_distance
_geom_bond_publ_flag
C1 C2 1.523(3) ?
C1 C7 1.544(3) ?
C1 C10 1.581(3) ?
C1 H1 0.9800 ?
C2 C3 1.515(3) ?
C2 H2A 0.9700 ?
C2 H2B 0.9700 ?
C3 C4 1.537(3) ?
C3 H3A 0.9700 ?
C3 H3B 0.9700 ?
C4 C18 1.508(3) ?
C4 C19 1.532(3) ?
C4 C5 1.552(3) ?
C5 C6 1.544(3) ?
C5 C10 1.566(2) ?
C5 H5 0.9800 ?
C6 O2 1.379(3) y
C6 O1 1.470(3) y
C6 H6 0.9800 ?
C7 O4 1.436(2) ?
C7 C8 1.527(3) ?
C7 H7 0.9800 ?
C8 C9 1.550(2) ?
C8 C14 1.550(2) ?
C8 C15 1.552(3) ?
C9 C11 1.544(3) ?
C9 C10 1.557(3) ?
C9 H9 0.9800 ?
C10 C20 1.543(3) ?
C11 C12 1.533(3) ?
C11 H11A 0.9700 ?
C11 H11B 0.9700 ?
C12 C13 1.540(3) ?
C12 H12A 0.9700 ?
C12 H12B 0.9700 ?
C13 C16 1.516(3) ?
C13 C14 1.528(3) ?
C13 H13 0.9800 ?
C14 H14A 0.9700 ?
C14 H14B 0.9700 ?
C15 O5 1.451(2) ?
C15 C16 1.532(3) ?
C15 H15 0.9800 ?
C16 C17 1.321(3) y
C17 H17A 0.9300 ?
C17 H17B 0.9300 ?
C18 O3 1.214(3) y
C18 O1 1.335(3) y
C19 H19A 0.9600 ?
C19 H19B 0.9600 ?
C19 H19C 0.9600 ?
C20 H20A 0.9600 ?
C20 H20B 0.9600 ?
C20 H20C 0.9600 ?
C21 O5 1.394(2) ?
C21 O6 1.425(2) ?
C21 C25 1.524(3) ?
C21 H21 0.9800 ?
C22 O6 1.434(2) ?
C22 C26 1.532(3) ?
C22 C23 1.534(3) ?
C22 H22 0.9800 ?
C23 O8 1.423(2) ?
C23 C24 1.525(3) ?
C23 H23 0.9800 ?
C24 O9 1.426(2) ?
C24 C25 1.518(3) ?
C24 H24 0.9800 ?
C25 O10 1.431(3) ?
C25 H25 0.9800 ?
C26 O7 1.422(3) ?
C26 H26A 0.9700 ?
C26 H26B 0.9700 ?
O2 H2O 0.8200 ?
O4 H4O 0.8200 ?
O7 H7O 0.8200 ?
O8 H8O 0.8200 ?
O9 H9O 0.8200 ?
O10 H10O 0.8200 ?

loop_
_geom_hbond_atom_site_label_D
_geom_hbond_atom_site_label_H
_geom_hbond_atom_site_label_A
_geom_hbond_site_symmetry_A
_geom_hbond_distance_DH
_geom_hbond_distance_HA
_geom_hbond_distance_DA
_geom_hbond_angle_DHA
_geom_hbond_publ_flag
O4 H4O O5 . 0.82 2.43 2.952(2) 122.3 y
O4 H4O O10 . 0.82 2.08 2.866(3) 161.0 y
O2 H2O O9 1_656 0.82 2.09 2.868(3) 157.2 y
O8 H8O O3 1_444 0.82 1.85 2.664(3) 171.9 y
O9 H9O O7 2_654 0.82 2.02 2.815(2) 163.5 y
O10 H10O O8 2_654 0.82 2.03 2.832(2) 167.5 y
O7 H7O O4 1_545 0.82 2.02 2.835(2) 170.0 y

loop_
_geom_torsion_atom_site_label_1
_geom_torsion_atom_site_label_2
_geom_torsion_atom_site_label_3
_geom_torsion_atom_site_label_4
_geom_torsion
_geom_torsion_publ_flag
C7 C1 C2 C3 169.46(19) ?
C10 C1 C2 C3 44.2(3) ?
C1 C2 C3 C4 -69.6(3) ?
C2 C3 C4 C18 154.2(2) ?
C2 C3 C4 C19 -87.7(3) ?
C2 C3 C4 C5 38.3(3) ?
C18 C4 C5 C6 21.6(2) ?
C19 C4 C5 C6 -92.7(2) y
C3 C4 C5 C6 141.6(2) ?
C18 C4 C5 C10 -103.97(19) ?
C19 C4 C5 C10 141.67(18) ?
C3 C4 C5 C10 16.0(3) ?
C4 C5 C6 O2 94.6(2) y
C10 C5 C6 O2 -138.72(18) ?
C4 C5 C6 O1 -23.74(19) ?
C10 C5 C6 O1 102.92(18) ?
C2 C1 C7 O4 128.29(18) ?
C10 C1 C7 O4 -102.80(17) ?
C2 C1 C7 C8 -110.08(19) ?
C10 C1 C7 C8 18.8(2) ?
O4 C7 C8 C9 82.76(18) ?
C1 C7 C8 C9 -34.47(18) ?
O4 C7 C8 C14 -157.19(16) ?
C1 C7 C8 C14 85.59(18) ?
O4 C7 C8 C15 -37.8(2) ?
C1 C7 C8 C15 -155.01(16) ?
C7 C8 C9 C11 172.61(15) ?
C14 C8 C9 C11 52.5(2) ?
C15 C8 C9 C11 -58.69(18) ?
C7 C8 C9 C10 38.27(17) ?
C14 C8 C9 C10 -81.79(18) ?
C15 C8 C9 C10 166.98(14) ?
C11 C9 C10 C20 89.6(2) ?
C8 C9 C10 C20 -140.97(15) ?
C11 C9 C10 C5 -33.6(2) ?
C8 C9 C10 C5 95.85(16) ?
C11 C9 C10 C1 -155.33(16) ?
C8 C9 C10 C1 -25.90(18) ?
C6 C5 C10 C20 -38.6(2) ?
C4 C5 C10 C20 81.0(2) y
C6 C5 C10 C9 84.13(19) ?
C4 C5 C10 C9 -156.35(16) ?
C6 C5 C10 C1 -159.89(16) ?
C4 C5 C10 C1 -40.4(2) ?
C2 C1 C10 C20 -112.4(2) y
C7 C1 C10 C20 120.01(18) ?
C2 C1 C10 C9 131.99(19) ?
C7 C1 C10 C9 4.41(19) ?
C2 C1 C10 C5 9.8(2) ?
C7 C1 C10 C5 -117.74(17) ?
C8 C9 C11 C12 -36.1(2) ?
C10 C9 C11 C12 90.7(2) ?
C9 C11 C12 C13 39.9(3) ?
C11 C12 C13 C16 51.1(2) ?
C11 C12 C13 C14 -59.8(2) ?
C16 C13 C14 C8 -47.65(17) ?
C12 C13 C14 C8 71.76(18) ?
C7 C8 C14 C13 175.78(14) ?
C9 C8 C14 C13 -69.15(19) ?
C15 C8 C14 C13 45.89(17) ?
C7 C8 C15 O5 -29.2(2) ?
C9 C8 C15 O5 -147.43(14) ?
C14 C8 C15 O5 94.91(16) ?
C7 C8 C15 C16 -149.68(17) ?
C9 C8 C15 C16 92.10(16) ?
C14 C8 C15 C16 -25.56(17) ?
C14 C13 C16 C17 -141.8(2) ?
C12 C13 C16 C17 102.2(2) ?
C14 C13 C16 C15 32.10(19) ?
C12 C13 C16 C15 -84.0(2) ?
O5 C15 C16 C17 48.8(3) ?
C8 C15 C16 C17 170.1(2) ?
O5 C15 C16 C13 -125.15(18) ?
C8 C15 C16 C13 -3.90(19) ?
C19 C4 C18 O3 -75.8(3) ?
C3 C4 C18 O3 44.1(4) ?
C5 C4 C18 O3 167.3(3) y
C19 C4 C18 O1 104.2(2) y
C3 C4 C18 O1 -135.9(2) ?
C5 C4 C18 O1 -12.7(2) ?
O6 C22 C23 O8 176.33(16) ?
C26 C22 C23 O8 -62.8(2) ?
O6 C22 C23 C24 57.5(2) ?
C26 C22 C23 C24 178.42(18) ?
O8 C23 C24 O9 68.0(2) ?
C22 C23 C24 O9 -173.62(14) ?
O8 C23 C24 C25 -170.89(14) ?
C22 C23 C24 C25 -52.5(2) ?
O9 C24 C25 O10 -65.1(2) ?
C23 C24 C25 O10 171.32(16) ?
O9 C24 C25 C21 174.15(16) ?
C23 C24 C25 C21 50.6(2) ?
O5 C21 C25 O10 64.51(19) ?
O6 C21 C25 O10 -177.06(15) ?
O5 C21 C25 C24 -172.98(15) ?
O6 C21 C25 C24 -54.5(2) ?
O6 C22 C26 O7 -105.27(19) ?
C23 C22 C26 O7 133.43(18) ?
O3 C18 O1 C6 177.3(3) y
C4 C18 O1 C6 -2.7(3) ?
O2 C6 O1 C18 -102.4(2) y
C5 C6 O1 C18 17.2(2) ?
O6 C21 O5 C15 77.48(19) ?
C25 C21 O5 C15 -162.68(15) ?
C16 C15 O5 C21 -120.89(17) ?
C8 C15 O5 C21 122.96(16) ?
O5 C21 O6 C22 -179.25(14) ?
C25 C21 O6 C22 63.1(2) ?
C26 C22 O6 C21 171.24(16) ?
C23 C22 O6 C21 -64.3(2) ?

loop_
_cod_related_entry_id
_cod_related_entry_database
_cod_related_entry_code
1 ChemSpider 21178850
